data_7124827
loop_
_publ_author_name
'Rajeshkumar, Venkatachalam'
'Stuparu, Mihaiela C.'

_publ_section_title
;
 A photochemical approach to aromatic extension of the corannulene
 nucleus.
;
_journal_issue 64
_journal_name_full 'Chemical communications (Cambridge, England)'
_journal_page_first 9957
_journal_page_last 9960
_journal_paper_doi 10.1039/c6cc04910a
_journal_volume 52
_journal_year 2016
_chemical_formula_sum 'C29 H16'
_chemical_formula_weight 364.42
_space_group_crystal_system monoclinic
_space_group_IT_number 14
_space_group_name_Hall '-P 2ybc'
_space_group_name_H-M_alt 'P 1 21/c 1'
_atom_sites_solution_hydrogens geom
_audit_update_record
;
2016-04-27 deposited with the CCDC.
2016-07-14 downloaded from the CCDC.
;
_cell_angle_alpha 90
_cell_angle_beta 96.412(5)
_cell_angle_gamma 90
_cell_formula_units_Z 4
_cell_length_a 11.856(2)
_cell_length_b 7.3071(12)
_cell_length_c 20.186(4)
_cell_measurement_reflns_used 2279
_cell_measurement_temperature 103.(2)
_cell_measurement_theta_max 21.6891
_cell_measurement_theta_min 2.5156
_cell_volume 1737.8(5)
_computing_cell_refinement 'SAINT V8.34A (Bruker AXS Inc., 2013)'
_computing_data_collection 'APEX3 (Bruker AXS Inc., 2015)'
_computing_data_reduction 'SAINT V8.34A (Bruker AXS Inc., 2013)'
_computing_molecular_graphics 'XP (Bruker AXS Inc., 2015)'
_computing_publication_material 'APEX3 (Bruker AXS Inc., 2015)'
_computing_structure_refinement 'SHELXL-2014/7 (Sheldrick, 2014)'
_computing_structure_solution 'XS, VERSION 2013/1'
_diffrn_ambient_temperature 103.(2)
_diffrn_detector_area_resol_mean 8.3333
_diffrn_measured_fraction_theta_full 0.994
_diffrn_measured_fraction_theta_max 0.994
_diffrn_measurement_device_type 'CCD area detector'
_diffrn_measurement_method 'phi and omega scans'
_diffrn_radiation_monochromator graphite
_diffrn_radiation_type MoK\a
_diffrn_radiation_wavelength 0.71073
_diffrn_reflns_av_R_equivalents 0.1039
_diffrn_reflns_av_unetI/netI 0.0667
_diffrn_reflns_limit_h_max 15
_diffrn_reflns_limit_h_min -15
_diffrn_reflns_limit_k_max 9
_diffrn_reflns_limit_k_min -9
_diffrn_reflns_limit_l_max 26
_diffrn_reflns_limit_l_min -26
_diffrn_reflns_number 38966
_diffrn_reflns_theta_full 28.32
_diffrn_reflns_theta_max 28.32
_diffrn_reflns_theta_min 2.03
_diffrn_source 'fine-focus sealed tube'
_diffrn_source_type 'Bruker KappaCCD'
_exptl_absorpt_coefficient_mu 0.079
_exptl_absorpt_correction_T_max 0.99
_exptl_absorpt_correction_T_min 0.87
_exptl_absorpt_correction_type multi-scan
_exptl_absorpt_process_details
;
SADABS-2014/5 - Bruker AXS area detector scaling and absorption correction
;
_exptl_crystal_colour 'light yellow'
_exptl_crystal_density_diffrn 1.393
_exptl_crystal_density_method 'not measured'
_exptl_crystal_description plate
_exptl_crystal_F_000 760
_exptl_crystal_size_max 0.380
_exptl_crystal_size_mid 0.140
_exptl_crystal_size_min 0.060
_refine_diff_density_max 0.305
_refine_diff_density_min -0.272
_refine_ls_extinction_method none
_refine_ls_goodness_of_fit_ref 1.018
_refine_ls_hydrogen_treatment constr
_refine_ls_matrix_type full
_refine_ls_number_parameters 263
_refine_ls_number_reflns 4307
_refine_ls_number_restraints 0
_refine_ls_restrained_S_all 1.018
_refine_ls_R_factor_all 0.0996
_refine_ls_R_factor_gt 0.0526
_refine_ls_shift/su_max 0.000
_refine_ls_shift/su_mean 0.000
_refine_ls_structure_factor_coef Fsqd
_refine_ls_weighting_details 'w=1/[\s^2^(Fo^2^)+(0.0449P)^2^+0.7761P] where P=(Fo^2^+2Fc^2^)/3'
_refine_ls_weighting_scheme calc
_refine_ls_wR_factor_gt 0.1086
_refine_ls_wR_factor_ref 0.1308
_reflns_number_gt 2739
_reflns_number_total 4307
_reflns_threshold_expression 'I > 2\s(I)'
_cod_data_source_file c6cc04910a2.cif
_cod_data_source_block I
_cod_depositor_comments
;
The following automatic conversions were performed:

data item '_exptl_absorpt_correction_type' value 'Multi-Scan' was
changed to 'multi-scan' in accordance with the
/home/saulius/struct/COD-crude-data/automatic-downloads/DataCite-retrospective/RSC/depositions/lib/dictionaries/cif_core.dic
dictionary named 'cif_core.dic' version 2.4.2 last updated on
2011-04-26.

Automatic conversion script
Id: cif_fix_values 6909 2019-04-08 15:41:33Z antanas 
;
_cod_database_code 7124827

loop_
_space_group_symop_operation_xyz
'x, y, z'
'-x, y+1/2, -z+1/2'
'-x, -y, -z'
'x, -y-1/2, z-1/2'

loop_
_atom_site_type_symbol
_atom_site_label
_atom_site_fract_x
_atom_site_fract_y
_atom_site_fract_z
_atom_site_U_iso_or_equiv
_atom_site_adp_type
_atom_site_calc_flag
_atom_site_refinement_flags_adp
_atom_site_refinement_flags_posn
_atom_site_occupancy
C C1 0.88633(17) 0.3550(3) 0.33946(10) 0.0252(5) Uani d . . 1
C C2 0.94647(17) 0.5061(3) 0.31773(10) 0.0268(5) Uani d . . 1
H H2 1.0256 0.4958 0.3146 0.032 Uiso calc U R 1
C C3 0.89186(17) 0.6677(3) 0.30115(10) 0.0258(5) Uani d . . 1
H H3 0.9332 0.7664 0.285 0.031 Uiso calc U R 1
C C4 0.77532(16) 0.6901(3) 0.30760(10) 0.0226(4) Uani d . . 1
C C5 0.71799(17) 0.8563(3) 0.28968(10) 0.0254(5) Uani d . . 1
H H5 0.7587 0.9555 0.2733 0.03 Uiso calc U R 1
C C6 0.60566(16) 0.8755(3) 0.29556(10) 0.0236(4) Uani d . . 1
H H6 0.5687 0.9862 0.2813 0.028 Uiso calc U R 1
C C7 0.54170(16) 0.7347(2) 0.32249(9) 0.0204(4) Uani d . . 1
C C8 0.42184(16) 0.7662(2) 0.32972(9) 0.0206(4) Uani d . . 1
C C9 0.35971(17) 0.9360(3) 0.33002(10) 0.0238(4) Uani d . . 1
H H9 0.3909 1.0429 0.3124 0.029 Uiso calc U R 1
C C10 0.25601(16) 0.9479(3) 0.35517(10) 0.0247(4) Uani d . . 1
H H10 0.2175 1.0621 0.3535 0.03 Uiso calc U R 1
C C11 0.20485(16) 0.7922(3) 0.38380(10) 0.0234(4) Uani d . . 1
C C12 0.12367(17) 0.7861(3) 0.43202(11) 0.0275(5) Uani d . . 1
H H12 0.0773 0.8901 0.437 0.033 Uiso calc U R 1
C C13 0.11140(17) 0.6342(3) 0.47110(11) 0.0266(5) Uani d . . 1
H H13 0.0564 0.6365 0.5019 0.032 Uiso calc U R 1
C C14 0.17975(16) 0.4713(3) 0.46665(10) 0.0237(4) Uani d . . 1
C C15 0.20629(17) 0.3277(3) 0.51523(10) 0.0258(5) Uani d . . 1
H H15 0.1544 0.3021 0.5466 0.031 Uiso calc U R 1
C C16 0.30523(17) 0.2269(3) 0.51710(10) 0.0249(4) Uani d . . 1
H H16 0.3199 0.1343 0.55 0.03 Uiso calc U R 1
C C17 0.38684(16) 0.2587(2) 0.47041(10) 0.0222(4) Uani d . . 1
C C18 0.50719(16) 0.2270(3) 0.47692(10) 0.0236(4) Uani d . . 1
H H18 0.5395 0.1468 0.5109 0.028 Uiso calc U R 1
C C19 0.57748(17) 0.3089(2) 0.43562(10) 0.0222(4) Uani d . . 1
H H19 0.6564 0.2827 0.4424 0.027 Uiso calc U R 1
C C20 0.53628(16) 0.4333(2) 0.38230(9) 0.0200(4) Uani d . . 1
C C21 0.59746(16) 0.5682(2) 0.34489(10) 0.0210(4) Uani d . . 1
C C22 0.71435(16) 0.5429(3) 0.33317(10) 0.0212(4) Uani d . . 1
C C23 0.77255(17) 0.3739(3) 0.34562(10) 0.0240(4) Uani d . . 1
H H23 0.7315 0.2707 0.3586 0.029 Uiso calc U R 1
C C24 0.36416(16) 0.6164(2) 0.34892(9) 0.0202(4) Uani d . . 1
C C25 0.25828(16) 0.6277(3) 0.37472(10) 0.0216(4) Uani d . . 1
C C26 0.24708(16) 0.4730(2) 0.41564(10) 0.0212(4) Uani d . . 1
C C27 0.34814(16) 0.3687(2) 0.41697(10) 0.0204(4) Uani d . . 1
C C28 0.42040(16) 0.4540(2) 0.37522(9) 0.0196(4) Uani d . . 1
C C29 0.94801(18) 0.1773(3) 0.35677(12) 0.0317(5) Uani d . . 1
H H29A 0.8967 0.0916 0.3757 0.048 Uiso calc U R 1
H H29B 1.0139 0.2009 0.3894 0.048 Uiso calc U R 1
H H29C 0.9734 0.1242 0.3164 0.048 Uiso calc U R 1

loop_
_atom_site_aniso_label
_atom_site_aniso_U_11
_atom_site_aniso_U_22
_atom_site_aniso_U_33
_atom_site_aniso_U_12
_atom_site_aniso_U_13
_atom_site_aniso_U_23
C1 0.0252(11) 0.0254(10) 0.0247(11) 0.0017(8) 0.0017(9) -0.0035(8)
C2 0.0221(10) 0.0318(11) 0.0274(12) -0.0007(8) 0.0064(9) -0.0051(9)
C3 0.0257(11) 0.0288(11) 0.0236(11) -0.0062(9) 0.0057(9) -0.0024(8)
C4 0.0245(10) 0.0240(10) 0.0191(10) -0.0021(8) 0.0011(8) -0.0018(8)
C5 0.0290(11) 0.0253(10) 0.0217(11) -0.0047(9) 0.0023(8) 0.0036(8)
C6 0.0276(11) 0.0224(10) 0.0201(10) -0.0014(8) 0.0004(8) 0.0043(8)
C7 0.0222(10) 0.0212(9) 0.0174(10) -0.0004(8) -0.0003(8) 0.0002(8)
C8 0.0241(10) 0.0219(9) 0.0152(10) 0.0004(8) -0.0003(8) -0.0006(7)
C9 0.0268(11) 0.0194(9) 0.0241(11) -0.0011(8) -0.0012(8) 0.0033(8)
C10 0.0246(11) 0.0204(9) 0.0280(11) 0.0046(8) -0.0026(8) -0.0001(8)
C11 0.0202(10) 0.0224(10) 0.0266(11) 0.0003(8) -0.0015(8) -0.0016(8)
C12 0.0218(10) 0.0268(11) 0.0333(12) 0.0029(8) 0.0010(9) -0.0040(9)
C13 0.0188(10) 0.0313(11) 0.0299(12) -0.0021(8) 0.0033(8) -0.0042(9)
C14 0.0200(10) 0.0264(10) 0.0244(11) -0.0045(8) 0.0005(8) -0.0029(8)
C15 0.0236(11) 0.0301(11) 0.0236(11) -0.0075(8) 0.0024(8) -0.0011(8)
C16 0.0286(11) 0.0216(10) 0.0237(11) -0.0064(8) -0.0003(9) 0.0013(8)
C17 0.0233(10) 0.0178(9) 0.0247(11) -0.0043(8) -0.0002(8) -0.0025(8)
C18 0.0269(11) 0.0171(9) 0.0261(11) -0.0004(8) -0.0001(9) 0.0021(8)
C19 0.0226(10) 0.0161(9) 0.0276(11) 0.0013(8) 0.0008(8) -0.0016(8)
C20 0.0233(10) 0.0152(9) 0.0214(10) -0.0004(7) 0.0018(8) -0.0022(8)
C21 0.0224(10) 0.0194(9) 0.0212(10) -0.0011(8) 0.0015(8) -0.0016(8)
C22 0.0225(10) 0.0228(9) 0.0179(10) -0.0023(8) 0.0009(8) -0.0021(8)
C23 0.0247(10) 0.0230(10) 0.0246(11) -0.0016(8) 0.0045(8) -0.0020(8)
C24 0.0218(10) 0.0200(9) 0.0180(10) 0.0003(8) -0.0011(8) -0.0029(8)
C25 0.0206(10) 0.0228(10) 0.0204(10) -0.0009(8) -0.0029(8) -0.0027(8)
C26 0.0200(10) 0.0203(9) 0.0226(11) -0.0035(8) 0.0001(8) -0.0027(8)
C27 0.0222(10) 0.0167(9) 0.0220(10) -0.0035(7) 0.0008(8) -0.0047(8)
C28 0.0221(10) 0.0172(9) 0.0189(10) -0.0025(7) 0.0007(8) -0.0022(7)
C29 0.0266(11) 0.0277(11) 0.0413(14) 0.0034(9) 0.0060(10) -0.0046(10)

loop_
_atom_type_symbol
_atom_type_description
_atom_type_scat_dispersion_real
_atom_type_scat_dispersion_imag
_atom_type_scat_source
C C 0.0033 0.0016 'International Tables Vol C Tables 4.2.6.8 and 6.1.1.4'
H H 0.0000 0.0000 'International Tables Vol C Tables 4.2.6.8 and 6.1.1.4'

loop_
_geom_angle_atom_site_label_1
_geom_angle_atom_site_label_2
_geom_angle_atom_site_label_3
_geom_angle
C23 C1 C2 118.97(18)
C23 C1 C29 121.29(18)
C2 C1 C29 119.73(18)
C3 C2 C1 120.60(18)
C2 C3 C4 121.23(19)
C3 C4 C5 121.48(18)
C3 C4 C22 119.13(18)
C5 C4 C22 119.39(18)
C6 C5 C4 120.85(18)
C5 C6 C7 121.96(18)
C6 C7 C21 119.19(17)
C6 C7 C8 119.33(17)
C21 C7 C8 121.41(17)
C24 C8 C9 114.50(17)
C24 C8 C7 115.07(16)
C9 C8 C7 129.63(17)
C10 C9 C8 122.02(18)
C9 C10 C11 121.90(17)
C25 C11 C10 114.48(18)
C25 C11 C12 114.42(18)
C10 C11 C12 129.55(18)
C13 C12 C11 122.08(18)
C12 C13 C14 122.04(19)
C26 C14 C15 114.49(18)
C26 C14 C13 114.59(18)
C15 C14 C13 129.41(19)
C16 C15 C14 121.65(19)
C15 C16 C17 121.71(18)
C27 C17 C18 113.86(18)
C27 C17 C16 114.52(17)
C18 C17 C16 130.24(18)
C19 C18 C17 122.40(18)
C18 C19 C20 122.94(18)
C28 C20 C19 113.35(17)
C28 C20 C21 114.51(16)
C19 C20 C21 130.69(17)
C7 C21 C22 118.33(17)
C7 C21 C20 119.42(17)
C22 C21 C20 122.16(17)
C23 C22 C4 117.62(17)
C23 C22 C21 122.53(17)
C4 C22 C21 119.84(17)
C1 C23 C22 122.16(18)
C8 C24 C25 123.32(17)
C8 C24 C28 122.69(17)
C25 C24 C28 107.90(17)
C11 C25 C24 122.65(18)
C11 C25 C26 122.94(18)
C24 C25 C26 108.24(16)
C14 C26 C25 123.05(18)
C14 C26 C27 122.86(18)
C25 C26 C27 107.84(17)
C17 C27 C28 123.51(18)
C17 C27 C26 122.25(18)
C28 C27 C26 108.61(16)
C20 C28 C27 123.75(17)
C20 C28 C24 123.25(17)
C27 C28 C24 107.36(16)

loop_
_geom_bond_atom_site_label_1
_geom_bond_atom_site_label_2
_geom_bond_distance
C1 C23 1.375(3)
C1 C2 1.411(3)
C1 C29 1.512(3)
C2 C3 1.370(3)
C3 C4 1.412(3)
C4 C5 1.418(3)
C4 C22 1.425(3)
C5 C6 1.357(3)
C6 C7 1.422(3)
C7 C21 1.433(3)
C7 C8 1.463(3)
C8 C24 1.369(3)
C8 C9 1.443(3)
C9 C10 1.384(3)
C10 C11 1.441(3)
C11 C25 1.380(3)
C11 C12 1.444(3)
C12 C13 1.379(3)
C13 C14 1.448(3)
C14 C26 1.372(3)
C14 C15 1.447(3)
C15 C16 1.382(3)
C16 C17 1.443(3)
C17 C27 1.382(3)
C17 C18 1.437(3)
C18 C19 1.379(3)
C19 C20 1.451(3)
C20 C28 1.374(3)
C20 C21 1.480(3)
C21 C22 1.444(3)
C22 C23 1.423(3)
C24 C25 1.414(3)
C24 C28 1.434(3)
C25 C26 1.415(3)
C26 C27 1.418(3)
C27 C28 1.412(3)
